data_1519770
loop_
_publ_author_name
'Devillanova, Francesco'
'Aragoni, Carla'
'Arca, Massimiliano'
'Hursthouse, Michael B.'
'Huth, Susanne L.'

_publ_section_title
;
 C36H48Hg2O8P4S8
;
_journal_name_full 'Crystal Structure Report Archive'
_journal_page_first 249
_journal_year 2006
_chemical_formula_sum 'C36 H48 Hg2 O8 P4 S8'
_chemical_formula_weight 1390.28
_space_group_IT_number 14
_symmetry_cell_setting monoclinic
_symmetry_space_group_name_Hall '-P 2ybc'
_symmetry_space_group_name_H-M 'P 1 21/c 1'
_atom_sites_solution_hydrogens geom
_atom_sites_solution_primary direct
_atom_sites_solution_secondary difmap
_cell_angle_alpha 90.00
_cell_angle_beta 94.9880(10)
_cell_angle_gamma 90.00
_cell_formula_units_Z 2
_cell_length_a 15.2643(4)
_cell_length_b 14.7356(3)
_cell_length_c 10.5323(2)
_cell_measurement_reflns_used 5232
_cell_measurement_temperature 150(2)
_cell_measurement_theta_max 27.48
_cell_measurement_theta_min 2.91
_cell_volume 2360.04(9)
_computing_cell_refinement 'DENZO (Otwinowski & Minor, 1997) & COLLECT (Hooft, R.W.W., 1998)'
_computing_data_collection 'COLLECT (Hooft, R.W.W., 1998)'
_computing_data_reduction 'DENZO (Otwinowski & Minor, 1997) & COLLECT (Hooft, R.W.W., 1998)'
_computing_structure_refinement 'SHELXL-97 (Sheldrick, 1997)'
_computing_structure_solution 'SHELXS-97 (Sheldrick, 1997)'
_diffrn_ambient_temperature 120(2)
_diffrn_detector_area_resol_mean 9.091
_diffrn_measured_fraction_theta_full 0.996
_diffrn_measured_fraction_theta_max 0.996
_diffrn_measurement_device_type 'Bruker-Nonius 95mm CCD camera on \k-goniostat'
_diffrn_measurement_method '\f & \w scans'
_diffrn_radiation_monochromator graphite
_diffrn_radiation_source 'Bruker-Nonius FR591 rotating anode'
_diffrn_radiation_type MoK\a
_diffrn_radiation_wavelength 0.71073
_diffrn_reflns_av_R_equivalents 0.0320
_diffrn_reflns_av_sigmaI/netI 0.0300
_diffrn_reflns_limit_h_max 19
_diffrn_reflns_limit_h_min -19
_diffrn_reflns_limit_k_max 19
_diffrn_reflns_limit_k_min -17
_diffrn_reflns_limit_l_max 13
_diffrn_reflns_limit_l_min -13
_diffrn_reflns_number 21610
_diffrn_reflns_theta_full 27.49
_diffrn_reflns_theta_max 27.49
_diffrn_reflns_theta_min 3.07
_exptl_absorpt_coefficient_mu 7.034
_exptl_absorpt_correction_type multi-scan
_exptl_absorpt_process_details 'SADABS V2.10 (Sheldrick, G.M., 2003)'
_exptl_crystal_colour colourless
_exptl_crystal_density_diffrn 1.956
_exptl_crystal_density_method 'not measured'
_exptl_crystal_description block
_exptl_crystal_F_000 1352
_exptl_crystal_size_max 0.4
_exptl_crystal_size_mid 0.35
_exptl_crystal_size_min 0.2
_refine_diff_density_max 0.918
_refine_diff_density_min -1.320
_refine_diff_density_rms 0.105
_refine_ls_extinction_coef 0.00164(8)
_refine_ls_extinction_expression Fc^*^=kFc[1+0.001xFc^2^\l^3^/sin(2\q)]^-1/4^
_refine_ls_extinction_method SHELXL
_refine_ls_goodness_of_fit_ref 1.042
_refine_ls_hydrogen_treatment constr
_refine_ls_matrix_type full
_refine_ls_number_parameters 267
_refine_ls_number_reflns 5390
_refine_ls_number_restraints 0
_refine_ls_restrained_S_all 1.042
_refine_ls_R_factor_all 0.0253
_refine_ls_R_factor_gt 0.0211
_refine_ls_shift/su_max 0.004
_refine_ls_shift/su_mean 0.000
_refine_ls_structure_factor_coef Fsqd
_refine_ls_weighting_details 'calc w=1/[\s^2^(Fo^2^)+(0.0182P)^2^+2.4232P] where P=(Fo^2^+2Fc^2^)/3'
_refine_ls_weighting_scheme calc
_refine_ls_wR_factor_gt 0.0458
_refine_ls_wR_factor_ref 0.0472
_reflns_number_gt 4941
_reflns_number_total 5390
_reflns_threshold_expression >2sigma(I)
_cod_data_source_file eCrystal-249.cif
_cod_data_source_block 2005slh0412
_cod_depositor_comments
;
Citation :
Devillanova, Francesco and Aragoni, Carla and Arca, Massimiliano and 
Hursthouse, Michael B. and Huth, Susanne L. (2006) 
University of Southampton, Crystal Structure Report Archive. 
(doi:10.5258/ecrystals/249)

More at:
http://ecrystals.chem.soton.ac.uk/249/

The following automatic conversions were performed:

'_symmetry_cell_setting' value 'Monoclinic' changed to 'monoclinic'
according to the built-in table from CIF Core dictionary named
'cif_core.dic' version 2.4.1 from 2010-06-29.

Automatic conversion script
Id: cif_fix_values 3392 2015-05-12 13:50:21Z andrius 
;
_cod_original_sg_symbol_H-M P2(1)/c
_cod_database_code 1519770

loop_
_symmetry_equiv_pos_as_xyz
'x, y, z'
'-x, y+1/2, -z+1/2'
'-x, -y, -z'
'x, -y-1/2, z-1/2'

loop_
_atom_site_label
_atom_site_type_symbol
_atom_site_fract_x
_atom_site_fract_y
_atom_site_fract_z
_atom_site_U_iso_or_equiv
_atom_site_adp_type
_atom_site_occupancy
_atom_site_symmetry_multiplicity
_atom_site_calc_flag
_atom_site_refinement_flags
_atom_site_disorder_assembly
_atom_site_disorder_group
C1 C 0.68860(18) 0.34618(18) 0.4769(3) 0.0160(5) Uani 1 1 d . . .
H1A H 0.6461 0.3442 0.5427 0.019 Uiso 1 1 calc R . .
H1B H 0.6592 0.3229 0.3960 0.019 Uiso 1 1 calc R . .
C2 C 0.7197(2) 0.44209(18) 0.4596(3) 0.0216(6) Uani 1 1 d . . .
H2A H 0.7453 0.4658 0.5415 0.032 Uiso 1 1 calc R . .
H2B H 0.6699 0.4801 0.4279 0.032 Uiso 1 1 calc R . .
H2C H 0.7643 0.4427 0.3980 0.032 Uiso 1 1 calc R . .
C3 C 0.86612(17) 0.16156(17) 0.5970(2) 0.0119(5) Uani 1 1 d . . .
C4 C 0.93458(18) 0.12673(18) 0.5326(3) 0.0151(5) Uani 1 1 d . . .
H4 H 0.9235 0.1073 0.4467 0.018 Uiso 1 1 calc R . .
C5 C 1.01924(18) 0.12003(19) 0.5931(3) 0.0174(6) Uani 1 1 d . . .
H5 H 1.0657 0.0960 0.5489 0.021 Uiso 1 1 calc R . .
C6 C 1.03496(17) 0.14882(17) 0.7181(3) 0.0143(5) Uani 1 1 d . . .
C7 C 0.96617(18) 0.18209(19) 0.7840(3) 0.0182(6) Uani 1 1 d . . .
H7 H 0.9770 0.2004 0.8704 0.022 Uiso 1 1 calc R . .
C8 C 0.88275(17) 0.18828(18) 0.7236(2) 0.0158(5) Uani 1 1 d . . .
H8 H 0.8361 0.2110 0.7686 0.019 Uiso 1 1 calc R . .
C9 C 1.18764(18) 0.1109(2) 0.7256(3) 0.0236(6) Uani 1 1 d . . .
H9A H 1.1770 0.0465 0.7064 0.035 Uiso 1 1 calc R . .
H9B H 1.2415 0.1171 0.7828 0.035 Uiso 1 1 calc R . .
H9C H 1.1943 0.1440 0.6464 0.035 Uiso 1 1 calc R . .
C10 C 0.46938(19) 0.29316(19) 0.3964(3) 0.0262(7) Uani 1 1 d . . .
H10A H 0.5097 0.2832 0.3290 0.031 Uiso 1 1 calc R . .
H10B H 0.4971 0.2681 0.4774 0.031 Uiso 1 1 calc R . .
C11 C 0.4518(2) 0.39184(19) 0.4105(3) 0.0228(6) Uani 1 1 d . . .
H11A H 0.4214 0.4151 0.3314 0.034 Uiso 1 1 calc R . .
H11B H 0.5076 0.4242 0.4285 0.034 Uiso 1 1 calc R . .
H11C H 0.4148 0.4011 0.4810 0.034 Uiso 1 1 calc R . .
C12 C 0.27007(17) 0.12772(17) 0.2874(2) 0.0121(5) Uani 1 1 d . . .
C13 C 0.25633(18) 0.16804(18) 0.1674(2) 0.0148(5) Uani 1 1 d . . .
H13 H 0.3030 0.1999 0.1332 0.018 Uiso 1 1 calc R . .
C14 C 0.17585(18) 0.16213(18) 0.0981(2) 0.0160(5) Uani 1 1 d . . .
H14 H 0.1670 0.1892 0.0161 0.019 Uiso 1 1 calc R . .
C15 C 0.10699(17) 0.11571(18) 0.1498(2) 0.0142(5) Uani 1 1 d . . .
C16 C 0.12062(18) 0.07279(17) 0.2670(3) 0.0143(5) Uani 1 1 d . . .
H16 H 0.0745 0.0393 0.3000 0.017 Uiso 1 1 calc R . .
C17 C 0.20222(18) 0.07921(18) 0.3357(3) 0.0142(5) Uani 1 1 d . . .
H17 H 0.2118 0.0502 0.4162 0.017 Uiso 1 1 calc R . .
C18 C -0.04531(19) 0.0752(2) 0.1240(3) 0.0244(7) Uani 1 1 d . . .
H18A H -0.0349 0.0098 0.1338 0.037 Uiso 1 1 calc R . .
H18B H -0.0972 0.0854 0.0641 0.037 Uiso 1 1 calc R . .
H18C H -0.0552 0.1017 0.2068 0.037 Uiso 1 1 calc R . .
O1 O 0.76518(11) 0.29123(11) 0.51614(17) 0.0131(4) Uani 1 1 d . . .
O2 O 1.11465(12) 0.14740(14) 0.78611(18) 0.0199(4) Uani 1 1 d . . .
O3 O 0.38588(12) 0.24871(12) 0.36235(18) 0.0159(4) Uani 1 1 d . . .
O4 O 0.02955(12) 0.11695(14) 0.07604(18) 0.0200(4) Uani 1 1 d . . .
P1 P 0.75961(4) 0.18322(4) 0.51719(6) 0.01068(13) Uani 1 1 d . . .
P2 P 0.37510(4) 0.14187(4) 0.37469(6) 0.01088(13) Uani 1 1 d . . .
S1 S 0.74214(4) 0.12994(5) 0.34365(6) 0.01462(14) Uani 1 1 d . . .
S2 S 0.66195(4) 0.14424(5) 0.62586(6) 0.01508(14) Uani 1 1 d . . .
S3 S 0.46505(4) 0.07634(5) 0.27690(6) 0.01542(14) Uani 1 1 d . . .
S4 S 0.62116(4) -0.10986(4) 0.44098(6) 0.01445(14) Uani 1 1 d . . .
Hg1 Hg 0.590100(6) 0.064829(7) 0.438723(9) 0.01528(5) Uani 1 1 d . . .

loop_
_atom_site_aniso_label
_atom_site_aniso_U_11
_atom_site_aniso_U_22
_atom_site_aniso_U_33
_atom_site_aniso_U_23
_atom_site_aniso_U_13
_atom_site_aniso_U_12
C1 0.0121(13) 0.0164(13) 0.0190(13) 0.0017(11) -0.0022(11) 0.0035(10)
C2 0.0186(15) 0.0153(14) 0.0298(16) 0.0023(12) -0.0036(13) 0.0034(11)
C3 0.0125(13) 0.0110(12) 0.0121(12) 0.0021(10) 0.0012(10) 0.0007(10)
C4 0.0158(13) 0.0171(13) 0.0124(12) -0.0011(11) 0.0012(11) 0.0001(11)
C5 0.0139(14) 0.0201(14) 0.0184(14) -0.0010(11) 0.0025(11) 0.0038(11)
C6 0.0118(13) 0.0124(12) 0.0183(13) 0.0030(10) -0.0011(10) 0.0017(10)
C7 0.0191(14) 0.0229(15) 0.0121(13) -0.0029(11) -0.0012(11) 0.0032(12)
C8 0.0132(13) 0.0193(14) 0.0147(13) -0.0016(11) 0.0007(10) 0.0060(11)
C9 0.0111(14) 0.0284(16) 0.0313(16) -0.0010(13) 0.0015(12) 0.0054(12)
C10 0.0151(15) 0.0177(14) 0.0439(19) -0.0018(13) -0.0080(13) -0.0069(12)
C11 0.0305(17) 0.0159(14) 0.0209(15) 0.0002(12) -0.0039(13) -0.0069(12)
C12 0.0097(12) 0.0106(12) 0.0150(13) -0.0023(10) -0.0044(10) -0.0004(10)
C13 0.0142(13) 0.0135(13) 0.0165(13) 0.0015(10) 0.0006(10) -0.0007(10)
C14 0.0156(13) 0.0183(13) 0.0131(13) 0.0046(11) -0.0036(10) 0.0009(11)
C15 0.0114(13) 0.0145(13) 0.0157(13) -0.0023(10) -0.0044(10) 0.0004(10)
C16 0.0126(13) 0.0151(13) 0.0152(13) 0.0023(10) 0.0008(11) -0.0020(10)
C17 0.0143(13) 0.0151(13) 0.0127(13) 0.0009(10) -0.0017(10) 0.0008(10)
C18 0.0102(14) 0.0306(16) 0.0312(17) 0.0045(13) -0.0051(12) -0.0050(12)
O1 0.0105(9) 0.0112(9) 0.0169(9) 0.0009(7) -0.0031(7) -0.0005(7)
O2 0.0119(10) 0.0284(11) 0.0184(10) -0.0022(8) -0.0037(8) 0.0048(8)
O3 0.0102(9) 0.0113(9) 0.0250(10) 0.0020(8) -0.0048(8) -0.0026(7)
O4 0.0126(10) 0.0268(11) 0.0191(10) 0.0060(8) -0.0067(8) -0.0030(8)
P1 0.0111(3) 0.0113(3) 0.0093(3) 0.0005(2) -0.0011(2) -0.0011(2)
P2 0.0093(3) 0.0102(3) 0.0125(3) 0.0000(2) -0.0025(2) 0.0002(2)
S1 0.0157(3) 0.0187(3) 0.0094(3) -0.0017(3) 0.0010(2) -0.0044(3)
S2 0.0153(3) 0.0205(3) 0.0095(3) -0.0016(2) 0.0018(3) -0.0047(3)
S3 0.0124(3) 0.0217(3) 0.0116(3) -0.0032(3) -0.0022(3) 0.0035(3)
S4 0.0159(3) 0.0156(3) 0.0113(3) -0.0013(2) -0.0019(2) 0.0018(3)
Hg1 0.01172(7) 0.01739(7) 0.01592(7) -0.00011(4) -0.00350(4) -0.00232(4)

loop_
_atom_type_symbol
_atom_type_description
_atom_type_scat_dispersion_real
_atom_type_scat_dispersion_imag
_atom_type_scat_source
C C 0.0033 0.0016 'International Tables Vol C Tables 4.2.6.8 and 6.1.1.4'
H H 0.0000 0.0000 'International Tables Vol C Tables 4.2.6.8 and 6.1.1.4'
O O 0.0106 0.0060 'International Tables Vol C Tables 4.2.6.8 and 6.1.1.4'
P P 0.1023 0.0942 'International Tables Vol C Tables 4.2.6.8 and 6.1.1.4'
S S 0.1246 0.1234 'International Tables Vol C Tables 4.2.6.8 and 6.1.1.4'
Hg Hg -2.3894 9.2266 'International Tables Vol C Tables 4.2.6.8 and 6.1.1.4'

loop_
_geom_angle_atom_site_label_1
_geom_angle_atom_site_label_2
_geom_angle_atom_site_label_3
_geom_angle
_geom_angle_site_symmetry_1
_geom_angle_site_symmetry_3
O1 C1 C2 107.6(2) . .
O1 C1 H1A 110.2 . .
C2 C1 H1A 110.2 . .
O1 C1 H1B 110.2 . .
C2 C1 H1B 110.2 . .
H1A C1 H1B 108.5 . .
C1 C2 H2A 109.5 . .
C1 C2 H2B 109.5 . .
H2A C2 H2B 109.5 . .
C1 C2 H2C 109.5 . .
H2A C2 H2C 109.5 . .
H2B C2 H2C 109.5 . .
C4 C3 C8 119.2(2) . .
C4 C3 P1 121.7(2) . .
C8 C3 P1 118.75(19) . .
C3 C4 C5 120.6(2) . .
C3 C4 H4 119.7 . .
C5 C4 H4 119.7 . .
C6 C5 C4 119.3(2) . .
C6 C5 H5 120.3 . .
C4 C5 H5 120.3 . .
O2 C6 C5 124.8(2) . .
O2 C6 C7 114.9(2) . .
C5 C6 C7 120.3(2) . .
C8 C7 C6 119.9(2) . .
C8 C7 H7 120.0 . .
C6 C7 H7 120.0 . .
C7 C8 C3 120.6(2) . .
C7 C8 H8 119.7 . .
C3 C8 H8 119.7 . .
O2 C9 H9A 109.5 . .
O2 C9 H9B 109.5 . .
H9A C9 H9B 109.5 . .
O2 C9 H9C 109.5 . .
H9A C9 H9C 109.5 . .
H9B C9 H9C 109.5 . .
O3 C10 C11 107.7(2) . .
O3 C10 H10A 110.2 . .
C11 C10 H10A 110.2 . .
O3 C10 H10B 110.2 . .
C11 C10 H10B 110.2 . .
H10A C10 H10B 108.5 . .
C10 C11 H11A 109.5 . .
C10 C11 H11B 109.5 . .
H11A C11 H11B 109.5 . .
C10 C11 H11C 109.5 . .
H11A C11 H11C 109.5 . .
H11B C11 H11C 109.5 . .
C17 C12 C13 119.5(2) . .
C17 C12 P2 122.3(2) . .
C13 C12 P2 118.23(19) . .
C14 C13 C12 120.7(2) . .
C14 C13 H13 119.7 . .
C12 C13 H13 119.7 . .
C13 C14 C15 119.3(2) . .
C13 C14 H14 120.3 . .
C15 C14 H14 120.3 . .
O4 C15 C16 124.9(2) . .
O4 C15 C14 114.6(2) . .
C16 C15 C14 120.5(2) . .
C15 C16 C17 119.4(2) . .
C15 C16 H16 120.3 . .
C17 C16 H16 120.3 . .
C16 C17 C12 120.5(2) . .
C16 C17 H17 119.7 . .
C12 C17 H17 119.7 . .
O4 C18 H18A 109.5 . .
O4 C18 H18B 109.5 . .
H18A C18 H18B 109.5 . .
O4 C18 H18C 109.5 . .
H18A C18 H18C 109.5 . .
H18B C18 H18C 109.5 . .
C1 O1 P1 121.11(16) . .
C6 O2 C9 117.8(2) . .
C10 O3 P2 121.48(17) . .
C15 O4 C18 118.4(2) . .
O1 P1 C3 97.71(11) . .
O1 P1 S1 113.04(7) . .
C3 P1 S1 113.88(9) . .
O1 P1 S2 109.10(7) . .
C3 P1 S2 111.36(9) . .
S1 P1 S2 111.04(4) . .
O3 P2 C12 99.66(11) . .
O3 P2 S4 108.63(8) . 3_656
C12 P2 S4 114.91(9) . 3_656
O3 P2 S3 110.49(8) . .
C12 P2 S3 107.40(9) . .
S4 P2 S3 114.71(4) 3_656 .
P1 S1 Hg1 81.62(3) . .
P1 S2 Hg1 88.92(3) . .
P2 S3 Hg1 101.54(3) . .
P2 S4 Hg1 103.38(3) 3_656 .
S3 Hg1 S2 142.00(2) . .
S3 Hg1 S4 101.76(2) . .
S2 Hg1 S4 113.07(2) . .
S3 Hg1 S1 110.48(2) . .
S2 Hg1 S1 78.27(2) . .
S4 Hg1 S1 100.76(2) . .

loop_
_geom_bond_atom_site_label_1
_geom_bond_atom_site_label_2
_geom_bond_distance
_geom_bond_site_symmetry_2
C1 O1 1.452(3) .
C1 C2 1.507(4) .
C1 H1A 0.9900 .
C1 H1B 0.9900 .
C2 H2A 0.9800 .
C2 H2B 0.9800 .
C2 H2C 0.9800 .
C3 C4 1.392(4) .
C3 C8 1.392(4) .
C3 P1 1.793(3) .
C4 C5 1.393(4) .
C4 H4 0.9500 .
C5 C6 1.385(4) .
C5 H5 0.9500 .
C6 O2 1.357(3) .
C6 C7 1.397(4) .
C7 C8 1.376(4) .
C7 H7 0.9500 .
C8 H8 0.9500 .
C9 O2 1.435(3) .
C9 H9A 0.9800 .
C9 H9B 0.9800 .
C9 H9C 0.9800 .
C10 O3 1.450(3) .
C10 C11 1.489(4) .
C10 H10A 0.9900 .
C10 H10B 0.9900 .
C11 H11A 0.9800 .
C11 H11B 0.9800 .
C11 H11C 0.9800 .
C12 C17 1.390(4) .
C12 C13 1.396(4) .
C12 P2 1.790(3) .
C13 C14 1.376(4) .
C13 H13 0.9500 .
C14 C15 1.403(4) .
C14 H14 0.9500 .
C15 O4 1.357(3) .
C15 C16 1.387(4) .
C16 C17 1.388(4) .
C16 H16 0.9500 .
C17 H17 0.9500 .
C18 O4 1.428(3) .
C18 H18A 0.9800 .
C18 H18B 0.9800 .
C18 H18C 0.9800 .
O1 P1 1.5939(18) .
O3 P2 1.5895(18) .
P1 S1 1.9858(9) .
P1 S2 2.0392(9) .
P2 S4 1.9938(9) 3_656
P2 S3 2.0309(9) .
S1 Hg1 2.7773(6) .
S2 Hg1 2.4659(7) .
S3 Hg1 2.4518(7) .
S4 P2 1.9938(9) 3_656
S4 Hg1 2.6172(7) .
